data_7206662
loop_
_publ_author_name
'Park, In-Hyeok'
'Lee, Shim Sung'

_publ_section_title
;
 Networking of macrocycles: 1D and 2D coordination polymers of
 dithia-18-crown-6 with copper(ii) and copper(i)
;
_journal_issue 21
_journal_name_full CrystEngComm
_journal_page_first 6520
_journal_paper_doi 10.1039/c1ce05587a
_journal_volume 13
_journal_year 2011
_chemical_formula_moiety '2(C12 H24 Cu I O4 S2), Co H12 O6, 2(Cl O4), 2(H O0.50)'
_chemical_formula_sum 'C24 H62 Cl2 Co Cu2 I2 O23 S4'
_chemical_formula_weight 1357.69
_chemical_name_systematic
;
?
;
_space_group_IT_number 2
_symmetry_cell_setting triclinic
_symmetry_space_group_name_Hall '-P 1'
_symmetry_space_group_name_H-M 'P -1'
_atom_sites_solution_hydrogens geom
_atom_sites_solution_primary direct
_atom_sites_solution_secondary difmap
_audit_creation_method SHELXL-97
_cell_angle_alpha 86.972(2)
_cell_angle_beta 89.543(2)
_cell_angle_gamma 64.397(2)
_cell_formula_units_Z 1
_cell_length_a 9.3053(4)
_cell_length_b 10.1770(4)
_cell_length_c 13.6897(6)
_cell_measurement_reflns_used 9857
_cell_measurement_temperature 173(2)
_cell_measurement_theta_max 28.29
_cell_measurement_theta_min 2.48
_cell_volume 1167.33(9)
_computing_cell_refinement 'Bruker SAINT'
_computing_data_collection 'Bruker APEX2'
_computing_data_reduction 'Bruker SAINT'
_computing_molecular_graphics 'Bruker SHELXTL'
_computing_publication_material 'Bruker SHELXTL'
_computing_structure_refinement 'SHELXL-97 (Sheldrick, 2008)'
_computing_structure_solution 'SHELXS-97 (Sheldrick, 2008)'
_diffrn_ambient_temperature 173(2)
_diffrn_measured_fraction_theta_full 0.997
_diffrn_measured_fraction_theta_max 0.997
_diffrn_measurement_device_type 'Bruker APEX-II CCD'
_diffrn_measurement_method '\f and \w scans'
_diffrn_radiation_monochromator graphite
_diffrn_radiation_source 'fine-focus sealed tube'
_diffrn_radiation_type MoK\a
_diffrn_radiation_wavelength 0.71073
_diffrn_reflns_av_R_equivalents 0.0280
_diffrn_reflns_av_sigmaI/netI 0.0221
_diffrn_reflns_limit_h_max 12
_diffrn_reflns_limit_h_min -12
_diffrn_reflns_limit_k_max 13
_diffrn_reflns_limit_k_min -13
_diffrn_reflns_limit_l_max 18
_diffrn_reflns_limit_l_min -18
_diffrn_reflns_number 20842
_diffrn_reflns_theta_full 28.00
_diffrn_reflns_theta_max 28.00
_diffrn_reflns_theta_min 1.49
_exptl_absorpt_coefficient_mu 2.945
_exptl_absorpt_correction_T_max 0.6046
_exptl_absorpt_correction_T_min 0.3781
_exptl_absorpt_correction_type multi-scan
_exptl_crystal_colour orange
_exptl_crystal_density_diffrn 1.931
_exptl_crystal_density_method 'not measured'
_exptl_crystal_description block
_exptl_crystal_F_000 679
_exptl_crystal_size_max 0.41
_exptl_crystal_size_mid 0.34
_exptl_crystal_size_min 0.19
_refine_diff_density_max 0.941
_refine_diff_density_min -0.432
_refine_diff_density_rms 0.078
_refine_ls_extinction_method none
_refine_ls_goodness_of_fit_ref 1.049
_refine_ls_hydrogen_treatment mixed
_refine_ls_matrix_type full
_refine_ls_number_parameters 328
_refine_ls_number_reflns 5615
_refine_ls_number_restraints 0
_refine_ls_restrained_S_all 1.049
_refine_ls_R_factor_all 0.0227
_refine_ls_R_factor_gt 0.0208
_refine_ls_shift/su_max 0.001
_refine_ls_shift/su_mean 0.000
_refine_ls_structure_factor_coef Fsqd
_refine_ls_weighting_details 'calc w=1/[\s^2^(Fo^2^)+(0.0265P)^2^+0.7839P] where P=(Fo^2^+2Fc^2^)/3'
_refine_ls_weighting_scheme calc
_refine_ls_wR_factor_gt 0.0534
_refine_ls_wR_factor_ref 0.0549
_reflns_number_gt 5289
_reflns_number_total 5615
_reflns_threshold_expression >2sigma(I)
_cod_data_source_file c1ce05587a.txt
_cod_data_source_block 3
_cod_depositor_comments
;
The following automatic conversions were performed:

'_symmetry_cell_setting' value 'Triclinic' changed to 'triclinic'
according to /home/saulius/struct/CIF-dictionaries/cif_core.dic
dictionary named 'cif_core.dic' version 2.4.1 from 2010-06-29.

Automatic conversion script
Id: cif_fix_values 1715 2011-07-08 13:25:40Z adriana 
;
_cod_original_sg_symbol_H-M P-1
_cod_database_code 7206662

loop_
_symmetry_equiv_pos_as_xyz
'x, y, z'
'-x, -y, -z'

loop_
_atom_site_label
_atom_site_type_symbol
_atom_site_fract_x
_atom_site_fract_y
_atom_site_fract_z
_atom_site_U_iso_or_equiv
_atom_site_adp_type
_atom_site_occupancy
_atom_site_symmetry_multiplicity
_atom_site_calc_flag
_atom_site_refinement_flags
_atom_site_disorder_assembly
_atom_site_disorder_group
Cu1 Cu 0.43994(3) 0.16618(3) 0.489204(17) 0.02679(6) Uani 1 1 d . . .
I1 I 0.260947(14) 0.017528(13) 0.484041(8) 0.02495(4) Uani 1 1 d . . .
Co1 Co 0.5000 0.5000 0.0000 0.02103(7) Uani 1 2 d S . .
O1W O 0.74331(19) 0.4414(2) -0.02135(13) 0.0332(3) Uani 1 1 d . . .
H1WA H 0.779(4) 0.416(4) -0.067(3) 0.061(11) Uiso 1 1 d . . .
H1WB H 0.791(4) 0.480(4) 0.001(2) 0.054(9) Uiso 1 1 d . . .
O2W O 0.5381(2) 0.48932(19) 0.14705(10) 0.0282(3) Uani 1 1 d . . .
H2WA H 0.481(4) 0.549(3) 0.179(2) 0.041(8) Uiso 1 1 d . . .
H2WB H 0.592(4) 0.423(3) 0.175(2) 0.039(8) Uiso 1 1 d . . .
O3W O 0.5676(2) 0.27542(19) 0.00061(13) 0.0328(3) Uani 1 1 d . . .
H3WA H 0.503(4) 0.242(4) -0.009(3) 0.059(10) Uiso 1 1 d . . .
H3WB H 0.634(6) 0.225(5) 0.020(3) 0.094(17) Uiso 1 1 d . . .
S1 S 0.39098(5) 0.31347(5) 0.34545(3) 0.02136(9) Uani 1 1 d . . .
S2 S 0.70608(5) 0.65556(5) 0.40143(3) 0.02178(9) Uani 1 1 d . . .
O1 O 0.18086(16) 0.59352(15) 0.22117(9) 0.0246(3) Uani 1 1 d . . .
O2 O 0.38944(16) 0.71833(15) 0.26924(10) 0.0257(3) Uani 1 1 d . . .
O3 O 0.8140(2) 0.36630(17) 0.28998(12) 0.0411(4) Uani 1 1 d . . .
O4 O 0.68351(19) 0.19565(18) 0.21682(17) 0.0519(5) Uani 1 1 d . . .
C1 C 0.1748(2) 0.4057(2) 0.34013(14) 0.0277(4) Uani 1 1 d . . .
H1A H 0.1326 0.3316 0.3467 0.033 Uiso 1 1 calc R . .
H1B H 0.1369 0.4684 0.3965 0.033 Uiso 1 1 calc R . .
C2 C 0.1073(2) 0.4991(2) 0.24650(14) 0.0276(4) Uani 1 1 d . . .
H2A H 0.1211 0.4343 0.1922 0.033 Uiso 1 1 calc R . .
H2B H -0.0085 0.5589 0.2542 0.033 Uiso 1 1 calc R . .
C3 C 0.1368(2) 0.7129(2) 0.28262(15) 0.0296(4) Uani 1 1 d . . .
H3A H 0.1652 0.6762 0.3515 0.035 Uiso 1 1 calc R . .
H3B H 0.0201 0.7734 0.2780 0.035 Uiso 1 1 calc R . .
C4 C 0.2222(2) 0.8027(2) 0.25103(16) 0.0306(4) Uani 1 1 d . . .
H4A H 0.2020 0.8316 0.1805 0.037 Uiso 1 1 calc R . .
H4B H 0.1829 0.8925 0.2879 0.037 Uiso 1 1 calc R . .
C5 C 0.4743(2) 0.8058(2) 0.25371(14) 0.0251(4) Uani 1 1 d . . .
H5A H 0.4333 0.8880 0.2976 0.030 Uiso 1 1 calc R . .
H5B H 0.4579 0.8467 0.1853 0.030 Uiso 1 1 calc R . .
C6 C 0.6497(2) 0.7140(2) 0.27403(13) 0.0237(3) Uani 1 1 d . . .
H6A H 0.7084 0.7702 0.2501 0.028 Uiso 1 1 calc R . .
H6B H 0.6850 0.6260 0.2355 0.028 Uiso 1 1 calc R . .
C7 C 0.6611(2) 0.4995(2) 0.42089(14) 0.0249(4) Uani 1 1 d . . .
H7A H 0.6376 0.4905 0.4909 0.030 Uiso 1 1 calc R . .
H7B H 0.5637 0.5180 0.3827 0.030 Uiso 1 1 calc R . .
C8 C 0.7931(3) 0.3558(2) 0.39255(16) 0.0317(4) Uani 1 1 d . . .
H8A H 0.8932 0.3366 0.4279 0.038 Uiso 1 1 calc R . .
H8B H 0.7639 0.2748 0.4096 0.038 Uiso 1 1 calc R . .
C9 C 0.9128(3) 0.2356(3) 0.24447(19) 0.0417(5) Uani 1 1 d . . .
H9A H 1.0193 0.1926 0.2767 0.050 Uiso 1 1 calc R . .
H9B H 0.9266 0.2599 0.1751 0.050 Uiso 1 1 calc R . .
C10 C 0.8471(3) 0.1246(2) 0.24889(19) 0.0385(5) Uani 1 1 d . . .
H10A H 0.9087 0.0444 0.2061 0.046 Uiso 1 1 calc R . .
H10B H 0.8548 0.0829 0.3167 0.046 Uiso 1 1 calc R . .
C11 C 0.6033(3) 0.1069(2) 0.23197(15) 0.0306(4) Uani 1 1 d . . .
H11A H 0.6428 0.0449 0.2930 0.037 Uiso 1 1 calc R . .
H11B H 0.6225 0.0425 0.1768 0.037 Uiso 1 1 calc R . .
C12 C 0.4274(2) 0.2048(2) 0.23920(14) 0.0283(4) Uani 1 1 d . . .
H12A H 0.3674 0.1448 0.2446 0.034 Uiso 1 1 calc R . .
H12B H 0.3898 0.2699 0.1793 0.034 Uiso 1 1 calc R . .
Cl1 Cl 0.2021(6) 0.1945(6) -0.0118(4) 0.0356(7) Uani 0.497(12) 1 d P A 1
Cl2 Cl 0.1840(5) 0.2348(5) -0.0281(3) 0.0292(6) Uani 0.503(12) 1 d P A 2
O5 O 0.3577(2) 0.1521(3) -0.03912(18) 0.0611(6) Uani 1 1 d . . .
O6 O 0.1105(3) 0.1714(3) -0.08786(16) 0.0622(6) Uani 1 1 d . . .
O7 O 0.1296(8) 0.3449(11) 0.0088(12) 0.113(5) Uani 0.497(12) 1 d P A 1
O8 O 0.1881(11) 0.1196(17) 0.0726(5) 0.115(4) Uani 0.503(12) 1 d P A 1
O7' O 0.1389(7) 0.3798(5) -0.0628(4) 0.0519(15) Uani 0.503(12) 1 d P A 2
O8' O 0.1476(8) 0.2275(11) 0.0719(3) 0.062(2) Uani 0.497(12) 1 d P A 2
O4W O 0.8710(5) 0.0889(5) -0.0019(4) 0.0637(13) Uani 0.50 1 d P . .
H4WA H 0.904(10) -0.007(11) 0.017(6) 0.08(2) Uiso 0.50 1 d P . .
H4WB H 0.956(17) 0.106(13) -0.004(9) 0.14(4) Uiso 0.50 1 d P . .

loop_
_atom_site_aniso_label
_atom_site_aniso_U_11
_atom_site_aniso_U_22
_atom_site_aniso_U_33
_atom_site_aniso_U_23
_atom_site_aniso_U_13
_atom_site_aniso_U_12
Cu1 0.02888(12) 0.02703(13) 0.02195(11) -0.00106(9) -0.00160(9) -0.00972(10)
I1 0.02487(7) 0.02335(7) 0.02642(7) 0.00119(5) -0.00215(5) -0.01046(5)
Co1 0.02306(17) 0.02415(17) 0.01652(15) -0.00089(12) -0.00076(12) -0.01081(14)
O1W 0.0280(7) 0.0475(10) 0.0289(8) -0.0068(7) 0.0031(6) -0.0202(7)
O2W 0.0355(8) 0.0258(7) 0.0191(6) -0.0008(6) -0.0040(6) -0.0093(6)
O3W 0.0369(9) 0.0274(8) 0.0357(8) -0.0013(6) -0.0030(7) -0.0152(7)
S1 0.0231(2) 0.0217(2) 0.0205(2) -0.00001(16) -0.00185(16) -0.01096(17)
S2 0.0228(2) 0.0222(2) 0.0220(2) -0.00331(16) 0.00038(16) -0.01107(17)
O1 0.0247(6) 0.0251(7) 0.0226(6) -0.0002(5) -0.0001(5) -0.0095(5)
O2 0.0229(6) 0.0224(6) 0.0312(7) -0.0013(5) -0.0033(5) -0.0091(5)
O3 0.0481(9) 0.0266(8) 0.0386(8) -0.0064(6) 0.0144(7) -0.0065(7)
O4 0.0219(7) 0.0270(8) 0.0979(15) 0.0208(9) 0.0035(8) -0.0048(6)
C1 0.0230(9) 0.0319(10) 0.0282(9) 0.0032(8) 0.0005(7) -0.0123(8)
C2 0.0235(9) 0.0308(10) 0.0294(9) 0.0027(8) -0.0042(7) -0.0132(8)
C3 0.0242(9) 0.0314(10) 0.0307(9) -0.0069(8) 0.0015(7) -0.0093(8)
C4 0.0243(9) 0.0250(9) 0.0387(11) -0.0020(8) -0.0061(8) -0.0068(7)
C5 0.0301(9) 0.0225(9) 0.0235(8) -0.0004(7) -0.0008(7) -0.0122(7)
C6 0.0281(9) 0.0256(9) 0.0199(8) -0.0010(7) 0.0031(7) -0.0140(7)
C7 0.0260(9) 0.0257(9) 0.0260(9) -0.0010(7) 0.0045(7) -0.0143(7)
C8 0.0333(10) 0.0238(9) 0.0367(11) 0.0020(8) 0.0046(8) -0.0117(8)
C9 0.0343(11) 0.0346(12) 0.0504(14) -0.0116(10) 0.0123(10) -0.0087(9)
C10 0.0285(10) 0.0282(11) 0.0492(13) -0.0010(9) 0.0028(9) -0.0033(8)
C11 0.0401(11) 0.0220(9) 0.0265(9) -0.0015(7) 0.0031(8) -0.0102(8)
C12 0.0347(10) 0.0339(10) 0.0226(9) -0.0061(7) 0.0014(7) -0.0202(9)
Cl1 0.0326(11) 0.0471(19) 0.0330(16) -0.0095(12) 0.0016(10) -0.0219(14)
Cl2 0.0272(9) 0.0404(16) 0.0236(10) -0.0026(9) -0.0021(7) -0.0180(11)
O5 0.0391(10) 0.0714(14) 0.0802(15) -0.0240(12) 0.0124(10) -0.0288(10)
O6 0.0667(13) 0.0736(14) 0.0578(12) -0.0111(10) -0.0210(10) -0.0400(12)
O7 0.063(3) 0.091(6) 0.204(13) -0.095(8) 0.029(5) -0.041(4)
O8 0.141(7) 0.164(11) 0.060(4) 0.026(5) 0.023(4) -0.088(7)
O7' 0.063(3) 0.041(2) 0.052(3) -0.0054(19) -0.017(2) -0.0213(19)
O8' 0.083(4) 0.103(5) 0.025(2) -0.006(2) 0.011(2) -0.064(4)
O4W 0.038(2) 0.041(2) 0.110(4) 0.020(2) 0.003(2) -0.0175(18)

loop_
_atom_type_symbol
_atom_type_description
_atom_type_scat_dispersion_real
_atom_type_scat_dispersion_imag
_atom_type_scat_source
C C 0.0033 0.0016 'International Tables Vol C Tables 4.2.6.8 and 6.1.1.4'
H H 0.0000 0.0000 'International Tables Vol C Tables 4.2.6.8 and 6.1.1.4'
O O 0.0106 0.0060 'International Tables Vol C Tables 4.2.6.8 and 6.1.1.4'
S S 0.1246 0.1234 'International Tables Vol C Tables 4.2.6.8 and 6.1.1.4'
Cl Cl 0.1484 0.1585 'International Tables Vol C Tables 4.2.6.8 and 6.1.1.4'
Co Co 0.3494 0.9721 'International Tables Vol C Tables 4.2.6.8 and 6.1.1.4'
Cu Cu 0.3201 1.2651 'International Tables Vol C Tables 4.2.6.8 and 6.1.1.4'
I I -0.4742 1.8119 'International Tables Vol C Tables 4.2.6.8 and 6.1.1.4'

loop_
_geom_angle_atom_site_label_1
_geom_angle_atom_site_label_2
_geom_angle_atom_site_label_3
_geom_angle
_geom_angle_site_symmetry_1
_geom_angle_site_symmetry_3
S1 Cu1 S2 99.460(18) . 2_666
S1 Cu1 I1 113.632(15) . 2_656
S2 Cu1 I1 124.029(15) 2_666 2_656
S1 Cu1 I1 108.296(14) . .
S2 Cu1 I1 100.485(14) 2_666 .
I1 Cu1 I1 109.388(10) 2_656 .
Cu1 I1 Cu1 70.612(10) 2_656 .
O2W Co1 O2W 179.999(1) . 2_665
O2W Co1 O3W 88.32(7) . 2_665
O2W Co1 O3W 91.68(7) 2_665 2_665
O2W Co1 O3W 91.68(7) . .
O2W Co1 O3W 88.32(7) 2_665 .
O3W Co1 O3W 180.0 2_665 .
O2W Co1 O1W 90.75(7) . 2_665
O2W Co1 O1W 89.25(7) 2_665 2_665
O3W Co1 O1W 84.52(7) 2_665 2_665
O3W Co1 O1W 95.48(7) . 2_665
O2W Co1 O1W 89.25(7) . .
O2W Co1 O1W 90.75(7) 2_665 .
O3W Co1 O1W 95.48(7) 2_665 .
O3W Co1 O1W 84.52(7) . .
O1W Co1 O1W 180.0 2_665 .
C12 S1 C1 99.78(9) . .
C12 S1 Cu1 110.58(7) . .
C1 S1 Cu1 102.38(7) . .
C7 S2 C6 103.61(9) . .
C7 S2 Cu1 109.44(6) . 2_666
C6 S2 Cu1 113.31(6) . 2_666
C3 O1 C2 113.48(15) . .
C5 O2 C4 111.09(15) . .
C8 O3 C9 117.28(18) . .
C11 O4 C10 112.83(17) . .
C2 C1 S1 114.00(14) . .
O1 C2 C1 113.33(15) . .
O1 C3 C4 109.09(16) . .
O2 C4 C3 108.84(16) . .
O2 C5 C6 109.73(15) . .
C5 C6 S2 115.83(13) . .
C8 C7 S2 114.54(13) . .
O3 C8 C7 107.66(16) . .
O3 C9 C10 113.3(2) . .
O4 C10 C9 108.16(18) . .
O4 C11 C12 108.16(16) . .
C11 C12 S1 109.98(14) . .
O5 Cl1 O8 112.9(7) . .
O5 Cl1 O7 110.6(4) . .
O8 Cl1 O7 105.9(11) . .
O5 Cl1 O6 111.1(3) . .
O8 Cl1 O6 107.4(6) . .
O7 Cl1 O6 108.7(4) . .
O7' Cl2 O6 108.7(3) . .
O7' Cl2 O8' 111.1(7) . .
O6 Cl2 O8' 112.8(4) . .
O7' Cl2 O5 108.6(3) . .
O6 Cl2 O5 107.0(3) . .
O8' Cl2 O5 108.5(5) . .
Cl1 O5 Cl2 16.5(2) . .
Cl2 O6 Cl1 16.92(18) . .

loop_
_geom_bond_atom_site_label_1
_geom_bond_atom_site_label_2
_geom_bond_distance
_geom_bond_site_symmetry_2
Cu1 S1 2.3324(5) .
Cu1 S2 2.3459(5) 2_666
Cu1 I1 2.6121(3) 2_656
Cu1 I1 2.6942(3) .
I1 Cu1 2.6121(3) 2_656
Co1 O2W 2.0359(14) .
Co1 O2W 2.0360(14) 2_665
Co1 O3W 2.0917(17) 2_665
Co1 O3W 2.0917(17) .
Co1 O1W 2.0995(16) 2_665
Co1 O1W 2.0996(16) .
S1 C12 1.8142(19) .
S1 C1 1.816(2) .
S2 C7 1.8158(19) .
S2 C6 1.8182(19) .
S2 Cu1 2.3459(5) 2_666
O1 C3 1.423(2) .
O1 C2 1.429(2) .
O2 C5 1.431(2) .
O2 C4 1.432(2) .
O3 C8 1.421(3) .
O3 C9 1.422(3) .
O4 C11 1.406(3) .
O4 C10 1.435(3) .
C1 C2 1.519(3) .
C3 C4 1.495(3) .
C5 C6 1.509(3) .
C7 C8 1.516(3) .
C9 C10 1.497(4) .
C11 C12 1.510(3) .
Cl1 O5 1.375(5) .
Cl1 O8 1.387(11) .
Cl1 O7 1.424(7) .
Cl1 O6 1.441(5) .
Cl2 O7' 1.406(6) .
Cl2 O6 1.413(5) .
Cl2 O8' 1.414(6) .
Cl2 O5 1.476(5) .
